data_4120014
loop_
_publ_author_name
'Andrew J. Keane'
'Peter Y. Zavalij'
'Lawrence R. Sita'

_publ_section_title
;
 N-N Bond Cleavage of Mid-Valent Ta(IV) Hydrazido and Hydrazidium
 Complexes Relevant to the Schrock Cycle for Dinitrogen Fixation
;
_journal_name_full 'Journal of the American Chemical Society'
_journal_page_first 9580
_journal_page_last 9583
_journal_paper_doi 10.1021/ja402804k
_journal_volume 135
_journal_year 2013
_chemical_formula_moiety 'C22 H44 N5 Ta, C F3 O3 S'
_chemical_formula_sum 'C23 H44 F3 N5 O3 S Ta'
_chemical_formula_weight 708.64
_chemical_name_common Ta-complex
_chemical_name_systematic
;
Ta-complex
;
_space_group_IT_number 14
_symmetry_cell_setting monoclinic
_symmetry_space_group_name_Hall '-P 2yn'
_symmetry_space_group_name_H-M 'P 1 21/n 1'
_atom_sites_solution_hydrogens geom
_atom_sites_solution_primary direct
_atom_sites_solution_secondary difmap
_audit_creation_method 'SHELXL-97 & ZCIF'
_cell_angle_alpha 90.00
_cell_angle_beta 95.3790(10)
_cell_angle_gamma 90.00
_cell_formula_units_Z 4
_cell_length_a 10.7149(7)
_cell_length_b 16.1159(11)
_cell_length_c 17.1925(12)
_cell_measurement_reflns_used 12994
_cell_measurement_temperature 150(2)
_cell_measurement_theta_max 29.9
_cell_measurement_theta_min 2.3
_cell_volume 2955.7(3)
_computing_cell_refinement Apex2
_computing_data_collection 'Apex2 (Bruker, 2010)'
_computing_data_reduction Apex2
_computing_molecular_graphics 'XSHEL (Bruker, 2004)'
_computing_publication_material SHELXL-97
_computing_structure_refinement 'SHELXL-97 (Sheldrick, 2008)'
_computing_structure_solution 'SHELXS-97 (Sheldrick, 2008)'
_diffrn_ambient_temperature 150(2)
_diffrn_detector 'CCD area detector'
_diffrn_detector_area_resol_mean 8.333
_diffrn_detector_type 'Bruker Smart Apex II'
_diffrn_measured_fraction_theta_full 0.999
_diffrn_measured_fraction_theta_max 0.999
_diffrn_measurement_details
;
crystal id        'Sita-Keane AK-470 150K'
frame size         512
frame width      -0.30
total frames      3030
frame time          30
total time        27.8
detector_distance-CCD         5.000
;
_diffrn_measurement_device_type 'three-circle diffractometer'
_diffrn_measurement_method '\f and \w scans'
_diffrn_measurement_specimen_support 'MiTeGen loop'
_diffrn_orient_matrix_type standard
_diffrn_orient_matrix_UB_11 0.0025459
_diffrn_orient_matrix_UB_12 0.0477443
_diffrn_orient_matrix_UB_13 -0.0369696
_diffrn_orient_matrix_UB_21 -0.0202866
_diffrn_orient_matrix_UB_22 -0.0383889
_diffrn_orient_matrix_UB_23 -0.0451126
_diffrn_orient_matrix_UB_31 -0.0914851
_diffrn_orient_matrix_UB_32 0.0098543
_diffrn_orient_matrix_UB_33 0.0033637
_diffrn_radiation_monochromator graphite
_diffrn_radiation_source 'fine-focus sealed tube'
_diffrn_radiation_type MoK\a
_diffrn_radiation_wavelength 0.71073
_diffrn_reflns_av_R_equivalents 0.0410
_diffrn_reflns_av_sigmaI/netI 0.0339
_diffrn_reflns_limit_h_max 15
_diffrn_reflns_limit_h_min -15
_diffrn_reflns_limit_k_max 22
_diffrn_reflns_limit_k_min -21
_diffrn_reflns_limit_l_max 24
_diffrn_reflns_limit_l_min -24
_diffrn_reflns_number 39953
_diffrn_reflns_theta_full 30.00
_diffrn_reflns_theta_max 30.00
_diffrn_reflns_theta_min 2.15
_diffrn_standards_decay_% 0
_exptl_absorpt_coefficient_mu 3.840
_exptl_absorpt_correction_T_max 0.841
_exptl_absorpt_correction_T_min 0.474
_exptl_absorpt_correction_type multi-scan
_exptl_absorpt_process_details 'SADABS (Sheldrick, 2008)'
_exptl_crystal_colour pink
_exptl_crystal_density_diffrn 1.592
_exptl_crystal_description prism
_exptl_crystal_F_000 1428
_exptl_crystal_size_max 0.36
_exptl_crystal_size_mid 0.145
_exptl_crystal_size_min 0.045
_refine_diff_density_max 2.417
_refine_diff_density_min -1.012
_refine_diff_density_rms 0.115
_refine_ls_extinction_method none
_refine_ls_goodness_of_fit_ref 0.999
_refine_ls_hydrogen_treatment constr
_refine_ls_matrix_type full
_refine_ls_number_parameters 339
_refine_ls_number_reflns 8606
_refine_ls_number_restraints 0
_refine_ls_restrained_S_all 0.999
_refine_ls_R_factor_all 0.0425
_refine_ls_R_factor_gt 0.0278
_refine_ls_shift/su_max 0.001
_refine_ls_shift/su_mean 0.000
_refine_ls_structure_factor_coef Fsqd
_refine_ls_weighting_details 'w=1/[\s^2^(Fo^2^)+(0.01P)^2^+7.41P], P=(max(Fo^2^,0)+2Fc^2^)/3'
_refine_ls_weighting_scheme calc
_refine_ls_wR_factor_gt 0.0541
_refine_ls_wR_factor_ref 0.0568
_reflns_number_gt 6934
_reflns_number_total 8606
_reflns_threshold_expression >2sigma(I)
_cod_data_source_file ja402804k_si_006.cif
_cod_data_source_block cmpd6
_cod_database_code 4120014

loop_
_symmetry_equiv_pos_as_xyz
'x, y, z'
'-x+1/2, y+1/2, -z+1/2'
'-x, -y, -z'
'x-1/2, -y-1/2, z-1/2'

loop_
_atom_site_label
_atom_site_type_symbol
_atom_site_fract_x
_atom_site_fract_y
_atom_site_fract_z
_atom_site_U_iso_or_equiv
_atom_site_adp_type
_atom_site_occupancy
_atom_site_symmetry_multiplicity
_atom_site_calc_flag
_atom_site_refinement_flags
Ta1 Ta 0.320715(11) 0.820084(7) 0.133677(7) 0.01834(3) Uani 1 1 d .
O1 O 0.8654(2) 0.66920(15) 0.10207(15) 0.0401(6) Uani 1 1 d .
O2 O 0.8844(2) 0.51945(16) 0.09557(15) 0.0390(6) Uani 1 1 d .
O3 O 0.6978(2) 0.58702(16) 0.03554(14) 0.0359(6) Uani 1 1 d .
S1 S 0.80327(7) 0.59048(5) 0.09388(5) 0.02487(15) Uani 1 1 d .
C1 C 0.7290(3) 0.5802(2) 0.1842(2) 0.0314(7) Uani 1 1 d .
F1 F 0.8108(2) 0.57971(15) 0.24748(12) 0.0470(6) Uani 1 1 d .
F2 F 0.6642(2) 0.50916(15) 0.18498(14) 0.0527(6) Uani 1 1 d .
F3 F 0.6477(2) 0.64129(16) 0.19357(14) 0.0547(6) Uani 1 1 d .
N1 N 0.3034(2) 0.71784(15) 0.09107(15) 0.0218(5) Uani 1 1 d .
N2 N 0.2822(2) 0.64261(15) 0.04930(15) 0.0233(5) Uani 1 1 d .
C2 C 0.2661(4) 0.6595(2) -0.0363(2) 0.0375(8) Uani 1 1 d .
H2A H 0.1952 0.6973 -0.0481 0.056 Uiso 1 1 calc R
H2B H 0.2500 0.6073 -0.0647 0.056 Uiso 1 1 calc R
H2C H 0.3426 0.6851 -0.0524 0.056 Uiso 1 1 calc R
C3 C 0.3912(4) 0.5855(2) 0.0675(3) 0.0445(10) Uani 1 1 d .
H3A H 0.4674 0.6113 0.0513 0.067 Uiso 1 1 calc R
H3B H 0.3756 0.5331 0.0394 0.067 Uiso 1 1 calc R
H3C H 0.4019 0.5747 0.1239 0.067 Uiso 1 1 calc R
C4 C 0.1636(3) 0.6034(2) 0.0725(2) 0.0373(8) Uani 1 1 d .
H4A H 0.1740 0.5894 0.1282 0.056 Uiso 1 1 calc R
H4B H 0.1457 0.5529 0.0418 0.056 Uiso 1 1 calc R
H4C H 0.0938 0.6425 0.0625 0.056 Uiso 1 1 calc R
N11 N 0.1331(2) 0.84774(16) 0.15956(14) 0.0232(5) Uani 1 1 d .
N12 N 0.2784(2) 0.81759(16) 0.25435(14) 0.0222(5) Uani 1 1 d .
N13 N 0.0645(2) 0.82210(18) 0.28700(15) 0.0286(6) Uani 1 1 d .
C10 C 0.1556(3) 0.82906(18) 0.23538(16) 0.0208(6) Uani 1 1 d .
C11 C 0.0812(3) 0.8636(2) 0.3619(2) 0.0349(8) Uani 1 1 d .
H11A H 0.0990 0.8224 0.4034 0.052 Uiso 1 1 calc R
H11B H 0.0046 0.8939 0.3708 0.052 Uiso 1 1 calc R
H11C H 0.1515 0.9026 0.3623 0.052 Uiso 1 1 calc R
C12 C -0.0410(4) 0.7680(3) 0.2739(2) 0.0501(11) Uani 1 1 d .
H12A H -0.1183 0.8008 0.2703 0.075 Uiso 1 1 calc R
H12B H -0.0413 0.7287 0.3173 0.075 Uiso 1 1 calc R
H12C H -0.0357 0.7375 0.2250 0.075 Uiso 1 1 calc R
C13 C 0.0088(3) 0.8672(2) 0.12089(18) 0.0264(6) Uani 1 1 d .
H13 H -0.0513 0.8244 0.1371 0.032 Uiso 1 1 calc R
C14 C 0.0136(4) 0.8601(3) 0.0335(2) 0.0396(9) Uani 1 1 d .
H14A H 0.0697 0.9028 0.0159 0.059 Uiso 1 1 calc R
H14B H -0.0707 0.8680 0.0072 0.059 Uiso 1 1 calc R
H14C H 0.0449 0.8051 0.0208 0.059 Uiso 1 1 calc R
C15 C -0.0377(3) 0.9517(2) 0.1444(2) 0.0400(9) Uani 1 1 d .
H15A H -0.0343 0.9550 0.2015 0.060 Uiso 1 1 calc R
H15B H -0.1244 0.9595 0.1219 0.060 Uiso 1 1 calc R
H15C H 0.0155 0.9951 0.1250 0.060 Uiso 1 1 calc R
C16 C 0.3263(3) 0.7725(2) 0.32576(18) 0.0274(7) Uani 1 1 d .
H16 H 0.2527 0.7524 0.3522 0.033 Uiso 1 1 calc R
C17 C 0.4015(4) 0.6972(2) 0.3042(2) 0.0407(9) Uani 1 1 d .
H17A H 0.3474 0.6600 0.2709 0.061 Uiso 1 1 calc R
H17B H 0.4335 0.6678 0.3518 0.061 Uiso 1 1 calc R
H17C H 0.4719 0.7153 0.2759 0.061 Uiso 1 1 calc R
C18 C 0.4047(3) 0.8287(3) 0.3828(2) 0.0406(9) Uani 1 1 d .
H18A H 0.4812 0.8453 0.3598 0.061 Uiso 1 1 calc R
H18B H 0.4272 0.7986 0.4316 0.061 Uiso 1 1 calc R
H18C H 0.3560 0.8782 0.3935 0.061 Uiso 1 1 calc R
C20 C 0.3593(3) 0.96260(19) 0.08904(19) 0.0251(6) Uani 1 1 d .
C21 C 0.4275(3) 0.95360(18) 0.16320(19) 0.0245(6) Uani 1 1 d .
C22 C 0.5185(3) 0.88995(19) 0.15682(19) 0.0255(6) Uani 1 1 d .
C23 C 0.5073(3) 0.86160(19) 0.0781(2) 0.0270(7) Uani 1 1 d .
C24 C 0.4073(3) 0.9054(2) 0.03604(19) 0.0271(7) Uani 1 1 d .
C25 C 0.2640(3) 1.0288(2) 0.0691(2) 0.0390(9) Uani 1 1 d .
H25A H 0.3066 1.0807 0.0581 0.059 Uiso 1 1 calc R
H25B H 0.2136 1.0370 0.1132 0.059 Uiso 1 1 calc R
H25C H 0.2093 1.0120 0.0229 0.059 Uiso 1 1 calc R
C26 C 0.4051(3) 1.0040(2) 0.2337(2) 0.0361(8) Uani 1 1 d .
H26A H 0.3172 0.9985 0.2444 0.054 Uiso 1 1 calc R
H26B H 0.4238 1.0624 0.2241 0.054 Uiso 1 1 calc R
H26C H 0.4595 0.9840 0.2788 0.054 Uiso 1 1 calc R
C27 C 0.6240(3) 0.8672(3) 0.2173(2) 0.0423(9) Uani 1 1 d .
H27A H 0.7005 0.8963 0.2060 0.063 Uiso 1 1 calc R
H27B H 0.6382 0.8071 0.2161 0.063 Uiso 1 1 calc R
H27C H 0.6018 0.8833 0.2692 0.063 Uiso 1 1 calc R
C28 C 0.5918(3) 0.7986(2) 0.0454(3) 0.0421(9) Uani 1 1 d .
H28A H 0.5594 0.7847 -0.0082 0.063 Uiso 1 1 calc R
H28B H 0.5946 0.7484 0.0777 0.063 Uiso 1 1 calc R
H28C H 0.6765 0.8216 0.0455 0.063 Uiso 1 1 calc R
C29 C 0.3681(4) 0.9011(2) -0.0500(2) 0.0403(9) Uani 1 1 d .
H29A H 0.2764 0.9027 -0.0588 0.060 Uiso 1 1 calc R
H29B H 0.3988 0.8493 -0.0712 0.060 Uiso 1 1 calc R
H29C H 0.4034 0.9484 -0.0763 0.060 Uiso 1 1 calc R

loop_
_atom_site_aniso_label
_atom_site_aniso_U_11
_atom_site_aniso_U_22
_atom_site_aniso_U_33
_atom_site_aniso_U_23
_atom_site_aniso_U_13
_atom_site_aniso_U_12
Ta1 0.01882(5) 0.01766(5) 0.01888(6) 0.00012(5) 0.00350(4) -0.00145(5)
O1 0.0446(14) 0.0349(14) 0.0415(15) -0.0054(11) 0.0084(11) -0.0155(11)
O2 0.0363(13) 0.0407(15) 0.0402(15) -0.0088(11) 0.0041(11) 0.0108(11)
O3 0.0318(12) 0.0445(15) 0.0299(13) 0.0009(11) -0.0055(10) -0.0035(11)
S1 0.0230(3) 0.0268(4) 0.0247(4) -0.0034(3) 0.0016(3) -0.0021(3)
C1 0.0282(16) 0.0343(18) 0.0317(18) 0.0014(14) 0.0022(13) 0.0017(13)
F1 0.0455(13) 0.0675(16) 0.0268(11) 0.0004(10) -0.0024(9) 0.0031(11)
F2 0.0525(14) 0.0567(15) 0.0504(14) 0.0106(12) 0.0127(11) -0.0209(12)
F3 0.0529(14) 0.0657(16) 0.0487(14) 0.0036(12) 0.0218(11) 0.0280(12)
N1 0.0231(12) 0.0198(12) 0.0227(13) -0.0016(10) 0.0037(10) -0.0016(10)
N2 0.0221(12) 0.0204(12) 0.0277(14) -0.0033(10) 0.0033(10) -0.0025(10)
C2 0.047(2) 0.037(2) 0.0285(18) -0.0067(15) 0.0079(15) -0.0073(16)
C3 0.038(2) 0.0284(18) 0.065(3) -0.0151(18) -0.0071(18) 0.0111(15)
C4 0.0345(18) 0.0364(19) 0.043(2) -0.0072(16) 0.0157(15) -0.0149(15)
N11 0.0194(12) 0.0305(13) 0.0195(12) 0.0000(10) 0.0008(9) 0.0023(10)
N12 0.0221(11) 0.0246(12) 0.0195(12) 0.0009(11) -0.0003(9) -0.0001(10)
N13 0.0252(12) 0.0391(15) 0.0225(13) -0.0040(12) 0.0080(10) -0.0093(12)
C10 0.0231(13) 0.0204(14) 0.0192(13) -0.0029(11) 0.0034(10) -0.0021(11)
C11 0.0379(19) 0.042(2) 0.0265(17) -0.0077(15) 0.0108(14) -0.0011(15)
C12 0.046(2) 0.070(3) 0.036(2) -0.004(2) 0.0099(17) -0.033(2)
C13 0.0207(14) 0.0308(17) 0.0272(16) 0.0033(13) -0.0009(12) 0.0012(12)
C14 0.041(2) 0.048(2) 0.0266(18) -0.0040(16) -0.0122(15) 0.0146(17)
C15 0.0336(18) 0.050(2) 0.037(2) -0.0017(17) 0.0050(15) 0.0139(17)
C16 0.0270(15) 0.0339(17) 0.0208(15) 0.0056(13) -0.0002(12) 0.0007(13)
C17 0.046(2) 0.040(2) 0.036(2) 0.0119(16) 0.0007(16) 0.0111(16)
C18 0.0385(19) 0.054(2) 0.0266(17) 0.0026(17) -0.0103(14) -0.0015(17)
C20 0.0241(14) 0.0195(14) 0.0320(16) 0.0059(13) 0.0049(12) -0.0024(11)
C21 0.0248(14) 0.0172(14) 0.0321(17) -0.0007(12) 0.0054(12) -0.0059(11)
C22 0.0206(14) 0.0247(15) 0.0312(17) 0.0052(13) 0.0030(12) -0.0035(11)
C23 0.0255(15) 0.0217(15) 0.0356(18) 0.0034(13) 0.0129(13) -0.0039(12)
C24 0.0309(16) 0.0241(15) 0.0272(16) 0.0052(13) 0.0080(13) -0.0069(12)
C25 0.0350(19) 0.0253(17) 0.057(2) 0.0103(16) 0.0034(17) 0.0033(14)
C26 0.0392(19) 0.0305(18) 0.039(2) -0.0087(15) 0.0066(15) -0.0082(15)
C27 0.0230(16) 0.046(2) 0.056(3) 0.0088(19) -0.0057(16) -0.0047(15)
C28 0.0362(19) 0.036(2) 0.058(3) 0.0020(17) 0.0253(18) 0.0029(15)
C29 0.051(2) 0.044(2) 0.0271(18) 0.0062(16) 0.0099(16) -0.0101(18)

loop_
_atom_type_symbol
_atom_type_description
_atom_type_scat_dispersion_real
_atom_type_scat_dispersion_imag
_atom_type_scat_source
C C 0.0033 0.0016 'International Tables Vol C Tables 4.2.6.8 and 6.1.1.4'
H H 0.0000 0.0000 'International Tables Vol C Tables 4.2.6.8 and 6.1.1.4'
N N 0.0061 0.0033 'International Tables Vol C Tables 4.2.6.8 and 6.1.1.4'
O O 0.0106 0.0060 'International Tables Vol C Tables 4.2.6.8 and 6.1.1.4'
F F 0.0171 0.0103 'International Tables Vol C Tables 4.2.6.8 and 6.1.1.4'
S S 0.1246 0.1234 'International Tables Vol C Tables 4.2.6.8 and 6.1.1.4'
Ta Ta -0.7052 6.5227 'International Tables Vol C Tables 4.2.6.8 and 6.1.1.4'

loop_
_geom_angle_atom_site_label_1
_geom_angle_atom_site_label_2
_geom_angle_atom_site_label_3
_geom_angle
N1 Ta1 N11 102.17(10)
N1 Ta1 N12 110.43(11)
N11 Ta1 N12 61.38(9)
N1 Ta1 C23 98.71(11)
N11 Ta1 C23 149.25(10)
N12 Ta1 C23 130.24(10)
N1 Ta1 C22 123.44(11)
N11 Ta1 C22 134.27(10)
N12 Ta1 C22 96.35(10)
C23 Ta1 C22 34.55(11)
N1 Ta1 C24 105.59(11)
N11 Ta1 C24 116.94(10)
N12 Ta1 C24 143.42(10)
C23 Ta1 C24 34.39(11)
C22 Ta1 C24 57.22(11)
N1 Ta1 C21 155.13(11)
N11 Ta1 C21 101.63(10)
N12 Ta1 C21 87.35(10)
C23 Ta1 C21 56.56(11)
C22 Ta1 C21 34.05(10)
C24 Ta1 C21 56.41(11)
N1 Ta1 C20 137.45(11)
N11 Ta1 C20 93.37(10)
N12 Ta1 C20 111.80(10)
C23 Ta1 C20 56.26(10)
C22 Ta1 C20 56.22(10)
C24 Ta1 C20 33.87(11)
C21 Ta1 C20 33.35(10)
O1 S1 O2 115.41(16)
O1 S1 O3 115.43(16)
O2 S1 O3 114.66(15)
O1 S1 C1 103.47(16)
O2 S1 C1 102.89(16)
O3 S1 C1 102.33(15)
F1 C1 F3 107.0(3)
F1 C1 F2 106.7(3)
F3 C1 F2 106.5(3)
F1 C1 S1 113.0(2)
F3 C1 S1 112.3(2)
F2 C1 S1 110.8(2)
N2 N1 Ta1 172.8(2)
N1 N2 C2 110.0(2)
N1 N2 C3 109.6(2)
C2 N2 C3 109.6(3)
N1 N2 C4 108.9(2)
C2 N2 C4 108.4(3)
C3 N2 C4 110.4(3)
N2 C2 H2A 109.5
N2 C2 H2B 109.5
H2A C2 H2B 109.5
N2 C2 H2C 109.5
H2A C2 H2C 109.5
H2B C2 H2C 109.5
N2 C3 H3A 109.5
N2 C3 H3B 109.5
H3A C3 H3B 109.5
N2 C3 H3C 109.5
H3A C3 H3C 109.5
H3B C3 H3C 109.5
N2 C4 H4A 109.5
N2 C4 H4B 109.5
H4A C4 H4B 109.5
N2 C4 H4C 109.5
H4A C4 H4C 109.5
H4B C4 H4C 109.5
C10 N11 C13 124.3(3)
C10 N11 Ta1 93.93(17)
C13 N11 Ta1 141.2(2)
C10 N12 C16 121.8(3)
C10 N12 Ta1 93.05(17)
C16 N12 Ta1 135.9(2)
C10 N13 C12 122.9(3)
C10 N13 C11 119.8(3)
C12 N13 C11 116.9(3)
N11 C10 N12 110.6(2)
N11 C10 N13 124.7(3)
N12 C10 N13 124.7(3)
N13 C11 H11A 109.5
N13 C11 H11B 109.5
H11A C11 H11B 109.5
N13 C11 H11C 109.5
H11A C11 H11C 109.5
H11B C11 H11C 109.5
N13 C12 H12A 109.5
N13 C12 H12B 109.5
H12A C12 H12B 109.5
N13 C12 H12C 109.5
H12A C12 H12C 109.5
H12B C12 H12C 109.5
N11 C13 C14 108.7(3)
N11 C13 C15 112.2(3)
C14 C13 C15 112.0(3)
N11 C13 H13 107.9
C14 C13 H13 107.9
C15 C13 H13 107.9
C13 C14 H14A 109.5
C13 C14 H14B 109.5
H14A C14 H14B 109.5
C13 C14 H14C 109.5
H14A C14 H14C 109.5
H14B C14 H14C 109.5
C13 C15 H15A 109.5
C13 C15 H15B 109.5
H15A C15 H15B 109.5
C13 C15 H15C 109.5
H15A C15 H15C 109.5
H15B C15 H15C 109.5
N12 C16 C17 109.9(3)
N12 C16 C18 111.7(3)
C17 C16 C18 111.0(3)
N12 C16 H16 108.1
C17 C16 H16 108.1
C18 C16 H16 108.1
C16 C17 H17A 109.5
C16 C17 H17B 109.5
H17A C17 H17B 109.5
C16 C17 H17C 109.5
H17A C17 H17C 109.5
H17B C17 H17C 109.5
C16 C18 H18A 109.5
C16 C18 H18B 109.5
H18A C18 H18B 109.5
C16 C18 H18C 109.5
H18A C18 H18C 109.5
H18B C18 H18C 109.5
C21 C20 C24 108.8(3)
C21 C20 C25 124.3(3)
C24 C20 C25 126.5(3)
C21 C20 Ta1 73.28(17)
C24 C20 Ta1 71.24(17)
C25 C20 Ta1 127.2(2)
C20 C21 C22 107.6(3)
C20 C21 C26 124.4(3)
C22 C21 C26 128.0(3)
C20 C21 Ta1 73.37(17)
C22 C21 Ta1 70.38(16)
C26 C21 Ta1 122.2(2)
C23 C22 C21 107.9(3)
C23 C22 C27 124.7(3)
C21 C22 C27 126.5(3)
C23 C22 Ta1 72.36(17)
C21 C22 Ta1 75.57(17)
C27 C22 Ta1 126.4(2)
C22 C23 C24 108.5(3)
C22 C23 C28 124.9(3)
C24 C23 C28 126.6(3)
C22 C23 Ta1 73.10(17)
C24 C23 Ta1 73.99(17)
C28 C23 Ta1 121.0(2)
C23 C24 C20 107.2(3)
C23 C24 C29 127.3(3)
C20 C24 C29 125.2(3)
C23 C24 Ta1 71.62(17)
C20 C24 Ta1 74.89(17)
C29 C24 Ta1 124.5(2)
C20 C25 H25A 109.5
C20 C25 H25B 109.5
H25A C25 H25B 109.5
C20 C25 H25C 109.5
H25A C25 H25C 109.5
H25B C25 H25C 109.5
C21 C26 H26A 109.5
C21 C26 H26B 109.5
H26A C26 H26B 109.5
C21 C26 H26C 109.5
H26A C26 H26C 109.5
H26B C26 H26C 109.5
C22 C27 H27A 109.5
C22 C27 H27B 109.5
H27A C27 H27B 109.5
C22 C27 H27C 109.5
H27A C27 H27C 109.5
H27B C27 H27C 109.5
C23 C28 H28A 109.5
C23 C28 H28B 109.5
H28A C28 H28B 109.5
C23 C28 H28C 109.5
H28A C28 H28C 109.5
H28B C28 H28C 109.5
C24 C29 H29A 109.5
C24 C29 H29B 109.5
H29A C29 H29B 109.5
C24 C29 H29C 109.5
H29A C29 H29C 109.5
H29B C29 H29C 109.5

loop_
_geom_bond_atom_site_label_1
_geom_bond_atom_site_label_2
_geom_bond_distance
Ta1 N1 1.806(2)
Ta1 N11 2.146(2)
Ta1 N12 2.165(2)
Ta1 C23 2.390(3)
Ta1 C22 2.400(3)
Ta1 C24 2.421(3)
Ta1 C21 2.468(3)
Ta1 C20 2.469(3)
O1 S1 1.433(2)
O2 S1 1.436(2)
O3 S1 1.440(2)
S1 C1 1.817(4)
C1 F1 1.332(4)
C1 F3 1.334(4)
C1 F2 1.340(4)
N1 N2 1.417(3)
N2 C2 1.491(4)
N2 C3 1.497(4)
N2 C4 1.506(4)
C2 H2A 0.9800
C2 H2B 0.9800
C2 H2C 0.9800
C3 H3A 0.9800
C3 H3B 0.9800
C3 H3C 0.9800
C4 H4A 0.9800
C4 H4B 0.9800
C4 H4C 0.9800
N11 C10 1.337(4)
N11 C13 1.466(4)
N12 C10 1.339(4)
N12 C16 1.476(4)
N13 C10 1.384(4)
N13 C12 1.429(4)
N13 C11 1.447(4)
C11 H11A 0.9800
C11 H11B 0.9800
C11 H11C 0.9800
C12 H12A 0.9800
C12 H12B 0.9800
C12 H12C 0.9800
C13 C14 1.513(5)
C13 C15 1.519(5)
C13 H13 1.0000
C14 H14A 0.9800
C14 H14B 0.9800
C14 H14C 0.9800
C15 H15A 0.9800
C15 H15B 0.9800
C15 H15C 0.9800
C16 C17 1.522(5)
C16 C18 1.527(5)
C16 H16 1.0000
C17 H17A 0.9800
C17 H17B 0.9800
C17 H17C 0.9800
C18 H18A 0.9800
C18 H18B 0.9800
C18 H18C 0.9800
C20 C21 1.416(4)
C20 C24 1.425(5)
C20 C25 1.494(4)
C21 C22 1.427(4)
C21 C26 1.497(5)
C22 C23 1.422(5)
C22 C27 1.508(4)
C23 C24 1.423(4)
C23 C28 1.504(5)
C24 C29 1.502(5)
C25 H25A 0.9800
C25 H25B 0.9800
C25 H25C 0.9800
C26 H26A 0.9800
C26 H26B 0.9800
C26 H26C 0.9800
C27 H27A 0.9800
C27 H27B 0.9800
C27 H27C 0.9800
C28 H28A 0.9800
C28 H28B 0.9800
C28 H28C 0.9800
C29 H29A 0.9800
C29 H29B 0.9800
C29 H29C 0.9800

loop_
_geom_torsion_atom_site_label_1
_geom_torsion_atom_site_label_2
_geom_torsion_atom_site_label_3
_geom_torsion_atom_site_label_4
_geom_torsion
O1 S1 C1 F1 -61.3(3)
O2 S1 C1 F1 59.2(3)
O3 S1 C1 F1 178.4(2)
O1 S1 C1 F3 59.9(3)
O2 S1 C1 F3 -179.6(2)
O3 S1 C1 F3 -60.4(3)
O1 S1 C1 F2 178.9(2)
O2 S1 C1 F2 -60.6(3)
O3 S1 C1 F2 58.6(3)
N1 Ta1 N11 C10 100.51(19)
N12 Ta1 N11 C10 -6.29(17)
C23 Ta1 N11 C10 -127.8(2)
C22 Ta1 N11 C10 -75.4(2)
C24 Ta1 N11 C10 -144.78(18)
C21 Ta1 N11 C10 -86.72(19)
C20 Ta1 N11 C10 -119.35(18)
N1 Ta1 N11 C13 -70.1(3)
N12 Ta1 N11 C13 -176.9(4)
C23 Ta1 N11 C13 61.6(4)
C22 Ta1 N11 C13 113.9(3)
C24 Ta1 N11 C13 44.6(4)
C21 Ta1 N11 C13 102.6(3)
C20 Ta1 N11 C13 70.0(3)
N1 Ta1 N12 C10 -86.77(19)
N11 Ta1 N12 C10 6.28(17)
C23 Ta1 N12 C10 151.44(17)
C22 Ta1 N12 C10 143.96(18)
C24 Ta1 N12 C10 103.8(2)
C21 Ta1 N12 C10 111.07(18)
C20 Ta1 N12 C10 87.88(19)
N1 Ta1 N12 C16 57.8(3)
N11 Ta1 N12 C16 150.8(3)
C23 Ta1 N12 C16 -64.0(3)
C22 Ta1 N12 C16 -71.5(3)
C24 Ta1 N12 C16 -111.7(3)
C21 Ta1 N12 C16 -104.4(3)
C20 Ta1 N12 C16 -127.6(3)
C13 N11 C10 N12 -177.5(3)
Ta1 N11 C10 N12 9.6(3)
C13 N11 C10 N13 2.8(5)
Ta1 N11 C10 N13 -170.1(3)
C16 N12 C10 N11 -161.1(3)
Ta1 N12 C10 N11 -9.5(3)
C16 N12 C10 N13 18.6(5)
Ta1 N12 C10 N13 170.2(3)
C12 N13 C10 N11 55.2(5)
C11 N13 C10 N11 -131.9(3)
C12 N13 C10 N12 -124.4(4)
C11 N13 C10 N12 48.5(5)
C10 N11 C13 C14 -163.6(3)
Ta1 N11 C13 C14 5.0(5)
C10 N11 C13 C15 72.0(4)
Ta1 N11 C13 C15 -119.4(3)
C10 N12 C16 C17 120.2(3)
Ta1 N12 C16 C17 -16.8(4)
C10 N12 C16 C18 -116.2(3)
Ta1 N12 C16 C18 106.8(3)
N1 Ta1 C20 C21 -141.74(19)
N11 Ta1 C20 C21 106.13(18)
N12 Ta1 C20 C21 45.7(2)
C23 Ta1 C20 C21 -79.0(2)
C22 Ta1 C20 C21 -37.17(18)
C24 Ta1 C20 C21 -117.3(3)
N1 Ta1 C20 C24 -24.5(3)
N11 Ta1 C20 C24 -136.61(18)
N12 Ta1 C20 C24 162.95(17)
C23 Ta1 C20 C24 38.23(18)
C22 Ta1 C20 C24 80.1(2)
C21 Ta1 C20 C24 117.3(3)
N1 Ta1 C20 C25 97.5(3)
N11 Ta1 C20 C25 -14.6(3)
N12 Ta1 C20 C25 -75.0(3)
C23 Ta1 C20 C25 160.3(3)
C22 Ta1 C20 C25 -157.9(3)
C24 Ta1 C20 C25 122.0(4)
C21 Ta1 C20 C25 -120.7(4)
C24 C20 C21 C22 -0.3(3)
C25 C20 C21 C22 -173.6(3)
Ta1 C20 C21 C22 62.4(2)
C24 C20 C21 C26 179.2(3)
C25 C20 C21 C26 6.0(5)
Ta1 C20 C21 C26 -118.0(3)
C24 C20 C21 Ta1 -62.8(2)
C25 C20 C21 Ta1 124.0(3)
N1 Ta1 C21 C20 84.7(3)
N11 Ta1 C21 C20 -78.25(19)
N12 Ta1 C21 C20 -138.31(19)
C23 Ta1 C21 C20 78.0(2)
C22 Ta1 C21 C20 116.2(3)
C24 Ta1 C21 C20 36.49(18)
N1 Ta1 C21 C22 -31.5(3)
N11 Ta1 C21 C22 165.51(18)
N12 Ta1 C21 C22 105.45(19)
C23 Ta1 C21 C22 -38.21(18)
C24 Ta1 C21 C22 -79.7(2)
C20 Ta1 C21 C22 -116.2(3)
N1 Ta1 C21 C26 -154.7(3)
N11 Ta1 C21 C26 42.3(3)
N12 Ta1 C21 C26 -17.7(3)
C23 Ta1 C21 C26 -161.4(3)
C22 Ta1 C21 C26 -123.2(3)
C24 Ta1 C21 C26 157.1(3)
C20 Ta1 C21 C26 120.6(3)
C20 C21 C22 C23 1.3(3)
C26 C21 C22 C23 -178.3(3)
Ta1 C21 C22 C23 65.7(2)
C20 C21 C22 C27 170.7(3)
C26 C21 C22 C27 -8.8(5)
Ta1 C21 C22 C27 -124.9(3)
C20 C21 C22 Ta1 -64.4(2)
C26 C21 C22 Ta1 116.1(3)
N1 Ta1 C22 C23 50.3(2)
N11 Ta1 C22 C23 -134.48(18)
N12 Ta1 C22 C23 169.90(18)
C24 Ta1 C22 C23 -37.31(18)
C21 Ta1 C22 C23 -114.5(3)
C20 Ta1 C22 C23 -78.07(19)
N1 Ta1 C22 C21 164.73(18)
N11 Ta1 C22 C21 -20.0(2)
N12 Ta1 C22 C21 -75.64(19)
C23 Ta1 C22 C21 114.5(3)
C24 Ta1 C22 C21 77.2(2)
C20 Ta1 C22 C21 36.39(18)
N1 Ta1 C22 C27 -70.2(3)
N11 Ta1 C22 C27 105.0(3)
N12 Ta1 C22 C27 49.4(3)
C23 Ta1 C22 C27 -120.5(4)
C24 Ta1 C22 C27 -157.8(3)
C21 Ta1 C22 C27 125.0(4)
C20 Ta1 C22 C27 161.4(4)
C21 C22 C23 C24 -1.7(3)
C27 C22 C23 C24 -171.4(3)
Ta1 C22 C23 C24 66.1(2)
C21 C22 C23 C28 175.7(3)
C27 C22 C23 C28 6.0(5)
Ta1 C22 C23 C28 -116.4(3)
C21 C22 C23 Ta1 -67.8(2)
C27 C22 C23 Ta1 122.5(3)
N1 Ta1 C23 C22 -139.51(18)
N11 Ta1 C23 C22 88.0(3)
N12 Ta1 C23 C22 -13.2(2)
C24 Ta1 C23 C22 115.6(3)
C21 Ta1 C23 C22 37.64(17)
C20 Ta1 C23 C22 77.94(19)
N1 Ta1 C23 C24 104.92(19)
N11 Ta1 C23 C24 -27.5(3)
N12 Ta1 C23 C24 -128.77(19)
C22 Ta1 C23 C24 -115.6(3)
C21 Ta1 C23 C24 -77.9(2)
C20 Ta1 C23 C24 -37.63(18)
N1 Ta1 C23 C28 -18.5(3)
N11 Ta1 C23 C28 -151.0(3)
N12 Ta1 C23 C28 107.8(3)
C22 Ta1 C23 C28 121.0(4)
C24 Ta1 C23 C28 -123.4(4)
C21 Ta1 C23 C28 158.6(3)
C20 Ta1 C23 C28 -161.1(3)
C22 C23 C24 C20 1.5(3)
C28 C23 C24 C20 -175.9(3)
Ta1 C23 C24 C20 67.0(2)
C22 C23 C24 C29 174.7(3)
C28 C23 C24 C29 -2.7(5)
Ta1 C23 C24 C29 -119.8(3)
C22 C23 C24 Ta1 -65.5(2)
C28 C23 C24 Ta1 117.1(3)
C21 C20 C24 C23 -0.7(3)
C25 C20 C24 C23 172.3(3)
Ta1 C20 C24 C23 -64.8(2)
C21 C20 C24 C29 -174.1(3)
C25 C20 C24 C29 -1.0(5)
Ta1 C20 C24 C29 121.8(3)
C21 C20 C24 Ta1 64.1(2)
C25 C20 C24 Ta1 -122.9(3)
N1 Ta1 C24 C23 -82.6(2)
N11 Ta1 C24 C23 164.64(17)
N12 Ta1 C24 C23 87.2(2)
C22 Ta1 C24 C23 37.48(18)
C21 Ta1 C24 C23 78.4(2)
C20 Ta1 C24 C23 114.3(3)
N1 Ta1 C24 C20 163.09(18)
N11 Ta1 C24 C20 50.3(2)
N12 Ta1 C24 C20 -27.2(3)
C23 Ta1 C24 C20 -114.3(3)
C22 Ta1 C24 C20 -76.87(19)
C21 Ta1 C24 C20 -35.92(17)
N1 Ta1 C24 C29 40.5(3)
N11 Ta1 C24 C29 -72.3(3)
N12 Ta1 C24 C29 -149.7(3)
C23 Ta1 C24 C29 123.1(4)
C22 Ta1 C24 C29 160.6(3)
C21 Ta1 C24 C29 -158.5(3)
C20 Ta1 C24 C29 -122.6(4)
